data_4127796
loop_
_publ_author_name
'Krebs, Kilian M.'
'Hanselmann, Dominik'
'Schubert, Hartmut'
'Wurst, Kai'
'Scheele, Marcus'
'Wesemann, Lars'

_publ_section_title
;
 Phosphine-Stabilized Digermavinylidene.
;
_journal_issue 8
_journal_name_full 'Journal of the American Chemical Society'
_journal_page_first 3424
_journal_page_last 3429
_journal_paper_doi 10.1021/jacs.8b13645
_journal_volume 141
_journal_year 2019
_chemical_formula_sum 'C65 H78 Ge2 P2'
_chemical_formula_weight 1066.39
_space_group_crystal_system monoclinic
_space_group_IT_number 4
_space_group_name_Hall 'P 2yb'
_space_group_name_H-M_alt 'P 1 21 1'
_symmetry_space_group_name_Hall 'P 2yb'
_symmetry_space_group_name_H-M 'P 1 21 1'
_atom_sites_solution_hydrogens geom
_audit_creation_method SHELXL-2018/1
_cell_angle_alpha 90
_cell_angle_beta 91.120(2)
_cell_angle_gamma 90
_cell_formula_units_Z 4
_cell_length_a 10.8251(4)
_cell_length_b 28.5433(10)
_cell_length_c 18.1586(6)
_cell_measurement_reflns_used 9982
_cell_measurement_temperature 100(2)
_cell_measurement_theta_max 26.52
_cell_measurement_theta_min 2.29
_cell_volume 5609.6(3)
_computing_cell_refinement 'Bruker SAINT'
_computing_data_collection 'Bruker APEX2'
_computing_data_reduction 'Bruker SAINT'
_computing_structure_refinement 'SHELXL-2018/1 (Sheldrick, 2018)'
_computing_structure_solution 'SHELXS-97 (Sheldrick 2008)'
_diffrn_ambient_temperature 100(2)
_diffrn_measured_fraction_theta_full 1.000
_diffrn_measured_fraction_theta_max 0.994
_diffrn_measurement_device_type 'Bruker APEX-II CCD'
_diffrn_measurement_method '\f and \w scans'
_diffrn_radiation_type MoK\a
_diffrn_radiation_wavelength 0.71073
_diffrn_reflns_av_R_equivalents 0.0476
_diffrn_reflns_av_unetI/netI 0.0846
_diffrn_reflns_Laue_measured_fraction_full 1.000
_diffrn_reflns_Laue_measured_fraction_max 0.994
_diffrn_reflns_limit_h_max 13
_diffrn_reflns_limit_h_min -13
_diffrn_reflns_limit_k_max 34
_diffrn_reflns_limit_k_min -35
_diffrn_reflns_limit_l_max 22
_diffrn_reflns_limit_l_min -22
_diffrn_reflns_number 64643
_diffrn_reflns_point_group_measured_fraction_full 0.976
_diffrn_reflns_point_group_measured_fraction_max 0.958
_diffrn_reflns_theta_full 25.242
_diffrn_reflns_theta_max 26.614
_diffrn_reflns_theta_min 1.815
_exptl_absorpt_coefficient_mu 1.168
_exptl_absorpt_correction_T_max 0.7454
_exptl_absorpt_correction_T_min 0.6048
_exptl_absorpt_correction_type multi-scan
_exptl_absorpt_process_details 'SADABS V2008/1 (Bruker AXS)'
_exptl_crystal_colour red
_exptl_crystal_density_diffrn 1.263
_exptl_crystal_description prism
_exptl_crystal_F_000 2248
_exptl_crystal_size_max 0.15
_exptl_crystal_size_mid 0.14
_exptl_crystal_size_min 0.12
_refine_diff_density_max 1.487
_refine_diff_density_min -1.443
_refine_diff_density_rms 0.108
_refine_ls_abs_structure_details
;
 Flack x determined using 6805 quotients [(I+)-(I-)]/[(I+)+(I-)]
 (Parsons, Flack and Wagner, Acta Cryst. B69 (2013) 249-259).
;
_refine_ls_abs_structure_Flack -0.005(4)
_refine_ls_extinction_method none
_refine_ls_goodness_of_fit_ref 1.067
_refine_ls_hydrogen_treatment constr
_refine_ls_matrix_type full
_refine_ls_number_parameters 1249
_refine_ls_number_reflns 22560
_refine_ls_number_restraints 1
_refine_ls_restrained_S_all 1.067
_refine_ls_R_factor_all 0.0895
_refine_ls_R_factor_gt 0.0581
_refine_ls_shift/su_max 0.000
_refine_ls_shift/su_mean 0.000
_refine_ls_structure_factor_coef Fsqd
_refine_ls_weighting_details 'w=1/[\s^2^(Fo^2^)+(0.0202P)^2^+14.6002P] where P=(Fo^2^+2Fc^2^)/3'
_refine_ls_weighting_scheme calc
_refine_ls_wR_factor_gt 0.1002
_refine_ls_wR_factor_ref 0.1117
_reflns_Friedel_coverage 0.888
_reflns_Friedel_fraction_full 0.951
_reflns_Friedel_fraction_max 0.920
_reflns_number_gt 17793
_reflns_number_total 22560
_reflns_threshold_expression 'I > 2\s(I)'
_cod_data_source_file ja8b13645_si_003.cif
_cod_data_source_block shelx
_cod_depositor_comments
;

2020-08-12
Z value and formula fixed to values more according to usual
chemical conventions.                 miguel
;
_cod_original_formula_sum 'C130 H156 Ge4 P4'
_cod_original_formula_weight 2132.78
_cod_original_formula_units_Z 2
_cod_database_code 4127796
_shelx_shelxl_version_number 2018/1
_shelx_space_group_comment
;
The symmetry employed for this shelxl refinement is uniquely defined
by the following loop, which should always be used as a source of
symmetry information in preference to the above space-group names.
They are only intended as comments.
;
_shelx_estimated_absorpt_t_min 0
_shelx_estimated_absorpt_t_max 0

loop_
_space_group_symop_operation_xyz
'x, y, z'
'-x, y+1/2, -z'

loop_
_atom_site_label
_atom_site_type_symbol
_atom_site_fract_x
_atom_site_fract_y
_atom_site_fract_z
_atom_site_U_iso_or_equiv
_atom_site_adp_type
_atom_site_occupancy
_atom_site_site_symmetry_order
_atom_site_calc_flag
_atom_site_refinement_flags_posn
_atom_site_refinement_flags_adp
Ge1 Ge 0.38743(8) 0.16859(3) 0.49271(4) 0.01669(19) Uani 1 1 d . .
Ge2 Ge 0.90880(8) 0.93528(3) 0.01072(4) 0.01656(19) Uani 1 1 d . .
P1 P 0.39405(19) 0.06372(7) 0.43259(10) 0.0177(5) Uani 1 1 d . .
Ge3 Ge 0.56342(8) 0.11763(3) 0.45833(4) 0.01809(19) Uani 1 1 d . .
P3 P 0.4434(2) 0.14231(7) 0.61070(10) 0.0186(5) Uani 1 1 d . .
P4 P 0.9602(2) 0.95972(7) -0.10718(10) 0.0194(5) Uani 1 1 d . .
Ge4 Ge 1.08130(8) 0.98933(3) 0.04569(4) 0.0201(2) Uani 1 1 d . .
P6 P 0.90794(19) 1.04290(7) 0.06441(11) 0.0179(5) Uani 1 1 d . .
C1 C 0.2311(7) 0.1334(3) 0.4743(4) 0.0186(13) Uani 1 1 d . .
C2 C 0.1144(7) 0.1513(3) 0.4838(4) 0.0230(19) Uani 1 1 d . .
H2 H 0.104968 0.183987 0.492105 0.028 Uiso 1 1 calc R U
C3 C 0.0111(8) 0.1233(3) 0.4817(4) 0.0257(19) Uani 1 1 d . .
H3 H -0.068638 0.136636 0.486939 0.031 Uiso 1 1 calc R U
C4 C 0.0241(8) 0.0748(3) 0.4716(4) 0.0241(19) Uani 1 1 d . .
H4 H -0.046178 0.054850 0.471317 0.029 Uiso 1 1 calc R U
C5 C 0.1405(7) 0.0565(3) 0.4621(4) 0.0192(18) Uani 1 1 d . .
H5 H 0.149286 0.023630 0.456393 0.023 Uiso 1 1 calc R U
C6 C 0.2443(7) 0.0841(3) 0.4607(4) 0.0186(13) Uani 1 1 d . .
C7 C 0.4132(8) 0.0057(3) 0.4719(4) 0.0228(19) Uani 1 1 d . .
C8 C 0.3686(8) -0.0047(3) 0.5413(4) 0.027(2) Uani 1 1 d . .
H8 H 0.320483 0.017637 0.566856 0.032 Uiso 1 1 calc R U
C9 C 0.3944(8) -0.0477(3) 0.5730(5) 0.035(2) Uani 1 1 d . .
H9 H 0.361997 -0.054969 0.619913 0.042 Uiso 1 1 calc R U
C10 C 0.4657(9) -0.0801(3) 0.5381(5) 0.039(3) Uani 1 1 d . .
H10 H 0.484386 -0.109148 0.561300 0.047 Uiso 1 1 calc R U
C11 C 0.5105(10) -0.0704(3) 0.4692(5) 0.041(3) Uani 1 1 d . .
H11 H 0.558462 -0.093135 0.444447 0.050 Uiso 1 1 calc R U
C12 C 0.4853(9) -0.0271(3) 0.4357(5) 0.031(2) Uani 1 1 d . .
H12 H 0.517267 -0.020246 0.388511 0.037 Uiso 1 1 calc R U
C13 C 0.5489(7) 0.1080(3) 0.5692(4) 0.0180(18) Uani 1 1 d . .
C14 C 0.6397(7) 0.0782(3) 0.6146(4) 0.0191(18) Uani 1 1 d . .
C15 C 0.7090(8) 0.0418(3) 0.5685(4) 0.0246(19) Uani 1 1 d . .
H15A H 0.753170 0.057890 0.528512 0.030 Uiso 1 1 calc R U
H15B H 0.648911 0.019772 0.545608 0.030 Uiso 1 1 calc R U
C16 C 0.8023(8) 0.0143(3) 0.6167(4) 0.028(2) Uani 1 1 d . .
H16 H 0.845668 -0.009208 0.585563 0.033 Uiso 1 1 calc R U
C17 C 0.8967(8) 0.0477(3) 0.6505(4) 0.027(2) Uani 1 1 d . .
H17A H 0.941684 0.063959 0.610995 0.032 Uiso 1 1 calc R U
H17B H 0.957434 0.029991 0.680962 0.032 Uiso 1 1 calc R U
C18 C 0.8297(7) 0.0838(3) 0.6985(4) 0.0226(19) Uani 1 1 d . .
H18 H 0.891617 0.105866 0.720902 0.027 Uiso 1 1 calc R U
C19 C 0.7604(8) 0.0586(3) 0.7599(4) 0.024(2) Uani 1 1 d . .
H19A H 0.819641 0.041165 0.791827 0.029 Uiso 1 1 calc R U
H19B H 0.716993 0.081740 0.790644 0.029 Uiso 1 1 calc R U
C20 C 0.6666(7) 0.0245(3) 0.7249(4) 0.0228(19) Uani 1 1 d . .
H20 H 0.621115 0.007866 0.764593 0.027 Uiso 1 1 calc R U
C21 C 0.7347(8) -0.0113(3) 0.6782(4) 0.0275(19) Uani 1 1 d . .
H21A H 0.675046 -0.033915 0.656506 0.033 Uiso 1 1 calc R U
H21B H 0.794850 -0.028801 0.709321 0.033 Uiso 1 1 calc R U
C22 C 0.5745(7) 0.0524(3) 0.6765(4) 0.0191(18) Uani 1 1 d . .
H22A H 0.512266 0.030682 0.654877 0.023 Uiso 1 1 calc R U
H22B H 0.530624 0.075342 0.707353 0.023 Uiso 1 1 calc R U
C23 C 0.7375(7) 0.1114(3) 0.6502(4) 0.0217(18) Uani 1 1 d . .
H23A H 0.782397 0.127987 0.611052 0.026 Uiso 1 1 calc R U
H23B H 0.695553 0.135118 0.680624 0.026 Uiso 1 1 calc R U
C24 C 0.3766(8) 0.0530(3) 0.3335(4) 0.0202(18) Uani 1 1 d . .
C25 C 0.2658(9) 0.0386(4) 0.3016(5) 0.044(3) Uani 1 1 d . .
H25 H 0.193986 0.036425 0.330648 0.052 Uiso 1 1 calc R U
C26 C 0.2592(9) 0.0271(4) 0.2267(5) 0.047(3) Uani 1 1 d . .
H26 H 0.184025 0.015989 0.205142 0.057 Uiso 1 1 calc R U
C27 C 0.3604(8) 0.0319(3) 0.1854(4) 0.030(2) Uani 1 1 d . .
H27 H 0.356075 0.024133 0.134489 0.036 Uiso 1 1 calc R U
C28 C 0.4699(9) 0.0478(3) 0.2158(5) 0.032(2) Uani 1 1 d . .
H28 H 0.540221 0.051304 0.185864 0.039 Uiso 1 1 calc R U
C29 C 0.4779(8) 0.0588(3) 0.2900(4) 0.0250(19) Uani 1 1 d . .
H29 H 0.553198 0.070224 0.310773 0.030 Uiso 1 1 calc R U
C30 C 0.3507(7) 0.2357(3) 0.4771(4) 0.0190(18) Uani 1 1 d . .
C31 C 0.3345(7) 0.2527(3) 0.4036(4) 0.0186(18) Uani 1 1 d . .
C32 C 0.2922(7) 0.2977(3) 0.3933(4) 0.0197(18) Uani 1 1 d . .
H32 H 0.278669 0.308925 0.344569 0.024 Uiso 1 1 calc R U
C33 C 0.2688(8) 0.3272(3) 0.4517(4) 0.026(2) Uani 1 1 d . .
H33 H 0.237436 0.357808 0.442897 0.032 Uiso 1 1 calc R U
C34 C 0.2912(7) 0.3119(3) 0.5235(4) 0.0194(18) Uani 1 1 d . .
H34 H 0.278270 0.332349 0.563961 0.023 Uiso 1 1 calc R U
C35 C 0.3332(7) 0.2659(3) 0.5355(4) 0.0196(18) Uani 1 1 d . .
C36 C 0.3672(7) 0.2535(3) 0.6142(4) 0.0160(17) Uani 1 1 d . .
C37 C 0.2750(7) 0.2403(3) 0.6645(4) 0.0177(17) Uani 1 1 d . .
C38 C 0.1383(7) 0.2375(3) 0.6427(4) 0.0212(18) Uani 1 1 d . .
H38 H 0.132933 0.239303 0.587777 0.025 Uiso 1 1 calc R U
C39 C 0.0674(8) 0.2794(3) 0.6724(5) 0.035(2) Uani 1 1 d . .
H39A H 0.065219 0.277556 0.726246 0.053 Uiso 1 1 calc R U
H39B H -0.017229 0.279019 0.652163 0.053 Uiso 1 1 calc R U
H39C H 0.108494 0.308409 0.657831 0.053 Uiso 1 1 calc R U
C40 C 0.0794(8) 0.1916(3) 0.6649(4) 0.028(2) Uani 1 1 d . .
H40A H 0.129078 0.165447 0.646762 0.041 Uiso 1 1 calc R U
H40B H -0.004247 0.189666 0.643481 0.041 Uiso 1 1 calc R U
H40C H 0.075366 0.189925 0.718673 0.041 Uiso 1 1 calc R U
C41 C 0.3122(7) 0.2297(3) 0.7370(4) 0.0175(17) Uani 1 1 d . .
H41 H 0.251359 0.220623 0.771189 0.021 Uiso 1 1 calc R U
C42 C 0.4336(8) 0.2321(3) 0.7604(4) 0.0183(18) Uani 1 1 d . .
C43 C 0.4719(8) 0.2194(3) 0.8395(4) 0.0233(19) Uani 1 1 d . .
H43 H 0.397157 0.207359 0.864872 0.028 Uiso 1 1 calc R U
C44 C 0.5179(8) 0.2626(3) 0.8816(4) 0.032(2) Uani 1 1 d . .
H44A H 0.593600 0.274309 0.859213 0.048 Uiso 1 1 calc R U
H44B H 0.535247 0.254221 0.933101 0.048 Uiso 1 1 calc R U
H44C H 0.454406 0.287104 0.879492 0.048 Uiso 1 1 calc R U
C45 C 0.5695(8) 0.1806(3) 0.8409(4) 0.034(2) Uani 1 1 d . .
H45A H 0.540390 0.154183 0.810675 0.051 Uiso 1 1 calc R U
H45B H 0.583735 0.170007 0.891684 0.051 Uiso 1 1 calc R U
H45C H 0.646867 0.192644 0.821110 0.051 Uiso 1 1 calc R U
C46 C 0.5222(8) 0.2453(3) 0.7106(4) 0.0201(18) Uani 1 1 d . .
H46 H 0.606405 0.246416 0.726211 0.024 Uiso 1 1 calc R U
C47 C 0.4908(7) 0.2569(3) 0.6382(4) 0.0183(17) Uani 1 1 d . .
C48 C 0.5920(7) 0.2731(3) 0.5878(4) 0.0220(19) Uani 1 1 d . .
H48 H 0.553512 0.277598 0.537747 0.026 Uiso 1 1 calc R U
C49 C 0.6960(9) 0.2389(3) 0.5796(5) 0.037(2) Uani 1 1 d . .
H49A H 0.757787 0.252004 0.546732 0.056 Uiso 1 1 calc R U
H49B H 0.663845 0.209528 0.558832 0.056 Uiso 1 1 calc R U
H49C H 0.734269 0.232734 0.628024 0.056 Uiso 1 1 calc R U
C50 C 0.6437(10) 0.3204(3) 0.6121(6) 0.047(3) Uani 1 1 d . .
H50A H 0.679716 0.317585 0.661836 0.070 Uiso 1 1 calc R U
H50B H 0.577101 0.343596 0.612116 0.070 Uiso 1 1 calc R U
H50C H 0.707680 0.330299 0.577961 0.070 Uiso 1 1 calc R U
C51 C 0.3732(7) 0.2252(3) 0.3363(4) 0.0190(18) Uani 1 1 d . .
C52 C 0.2845(7) 0.2057(3) 0.2879(4) 0.0212(18) Uani 1 1 d . .
C53 C 0.3253(8) 0.1856(3) 0.2227(4) 0.0229(19) Uani 1 1 d . .
H53 H 0.265868 0.171613 0.190360 0.028 Uiso 1 1 calc R U
C54 C 0.4482(8) 0.1850(3) 0.2027(4) 0.0221(19) Uani 1 1 d . .
C55 C 0.4922(8) 0.1644(3) 0.1310(4) 0.030(2) Uani 1 1 d . .
H55 H 0.543325 0.136308 0.144177 0.036 Uiso 1 1 calc R U
C56 C 0.5750(12) 0.1973(4) 0.0904(5) 0.059(3) Uani 1 1 d . .
H56A H 0.529085 0.225890 0.077618 0.088 Uiso 1 1 calc R U
H56B H 0.603342 0.182221 0.045371 0.088 Uiso 1 1 calc R U
H56C H 0.646423 0.205419 0.121886 0.088 Uiso 1 1 calc R U
C57 C 0.3876(9) 0.1472(4) 0.0799(5) 0.045(3) Uani 1 1 d . .
H57A H 0.336594 0.173871 0.064252 0.068 Uiso 1 1 calc R U
H57B H 0.336602 0.124584 0.106264 0.068 Uiso 1 1 calc R U
H57C H 0.422738 0.132103 0.036616 0.068 Uiso 1 1 calc R U
C58 C 0.5340(8) 0.2044(3) 0.2527(4) 0.025(2) Uani 1 1 d . .
H58 H 0.619068 0.203679 0.240877 0.030 Uiso 1 1 calc R U
C59 C 0.4996(8) 0.2245(3) 0.3187(4) 0.0218(19) Uani 1 1 d . .
C60 C 0.5985(8) 0.2473(3) 0.3684(4) 0.025(2) Uani 1 1 d . .
H60 H 0.571451 0.243786 0.420442 0.030 Uiso 1 1 calc R U
C61 C 0.6070(9) 0.3000(3) 0.3522(5) 0.038(2) Uani 1 1 d . .
H61A H 0.662066 0.314867 0.388721 0.057 Uiso 1 1 calc R U
H61B H 0.524526 0.314007 0.354794 0.057 Uiso 1 1 calc R U
H61C H 0.639678 0.304678 0.302831 0.057 Uiso 1 1 calc R U
C62 C 0.7253(8) 0.2255(3) 0.3633(4) 0.028(2) Uani 1 1 d . .
H62A H 0.719306 0.191700 0.371821 0.042 Uiso 1 1 calc R U
H62B H 0.780624 0.239516 0.400500 0.042 Uiso 1 1 calc R U
H62C H 0.758028 0.231193 0.314129 0.042 Uiso 1 1 calc R U
C63 C 0.1478(7) 0.2059(3) 0.3024(4) 0.0236(19) Uani 1 1 d . .
H63 H 0.136325 0.217456 0.353745 0.028 Uiso 1 1 calc R U
C64 C 0.0812(8) 0.2398(3) 0.2501(5) 0.032(2) Uani 1 1 d . .
H64A H 0.117792 0.271066 0.255296 0.048 Uiso 1 1 calc R U
H64B H -0.006509 0.241183 0.262320 0.048 Uiso 1 1 calc R U
H64C H 0.089596 0.228943 0.199286 0.048 Uiso 1 1 calc R U
C65 C 0.0897(8) 0.1574(3) 0.2968(4) 0.029(2) Uani 1 1 d . .
H65A H 0.087321 0.147346 0.245160 0.044 Uiso 1 1 calc R U
H65B H 0.005425 0.158542 0.315443 0.044 Uiso 1 1 calc R U
H65C H 0.138932 0.135147 0.326093 0.044 Uiso 1 1 calc R U
C66 C 1.0648(7) 0.9965(3) -0.0660(4) 0.0218(18) Uani 1 1 d . .
C67 C 1.1514(7) 1.0254(3) -0.1129(4) 0.0185(17) Uani 1 1 d . .
C68 C 1.2214(8) 1.0630(3) -0.0690(4) 0.027(2) Uani 1 1 d . .
H68A H 1.161578 1.085174 -0.047569 0.032 Uiso 1 1 calc R U
H68B H 1.268597 1.048159 -0.028081 0.032 Uiso 1 1 calc R U
C69 C 1.3097(8) 1.0898(3) -0.1182(4) 0.028(2) Uani 1 1 d . .
H69 H 1.354397 1.113969 -0.088061 0.034 Uiso 1 1 calc R U
C70 C 1.2372(8) 1.1139(3) -0.1800(4) 0.030(2) Uani 1 1 d . .
H70A H 1.294094 1.131738 -0.211526 0.036 Uiso 1 1 calc R U
H70B H 1.176770 1.136003 -0.159216 0.036 Uiso 1 1 calc R U
C71 C 1.1690(8) 1.0760(3) -0.2263(4) 0.025(2) Uani 1 1 d . .
H71 H 1.120622 1.091518 -0.267004 0.030 Uiso 1 1 calc R U
C72 C 1.0813(7) 1.0496(3) -0.1769(4) 0.0204(18) Uani 1 1 d . .
H72A H 1.035748 1.025826 -0.206314 0.024 Uiso 1 1 calc R U
H72B H 1.020182 1.071779 -0.156723 0.024 Uiso 1 1 calc R U
C73 C 1.2607(7) 1.0428(3) -0.2587(4) 0.0233(19) Uani 1 1 d . .
H73A H 1.316838 1.060144 -0.291441 0.028 Uiso 1 1 calc R U
H73B H 1.216754 1.018779 -0.288544 0.028 Uiso 1 1 calc R U
C74 C 1.3357(7) 1.0191(3) -0.1969(4) 0.0248(19) Uani 1 1 d . .
H74 H 1.396558 0.996926 -0.218484 0.030 Uiso 1 1 calc R U
C75 C 1.2472(7) 0.9921(3) -0.1469(4) 0.0236(18) Uani 1 1 d . .
H75A H 1.295214 0.976433 -0.107090 0.028 Uiso 1 1 calc R U
H75B H 1.203750 0.967654 -0.176147 0.028 Uiso 1 1 calc R U
C76 C 1.4042(7) 1.0562(3) -0.1514(4) 0.030(2) Uani 1 1 d . .
H76A H 1.461350 1.073758 -0.183029 0.035 Uiso 1 1 calc R U
H76B H 1.453283 1.040919 -0.111546 0.035 Uiso 1 1 calc R U
C77 C 0.9224(7) 1.0989(3) 0.0185(4) 0.0213(18) Uani 1 1 d . .
C78 C 0.8659(8) 1.1072(3) -0.0499(4) 0.026(2) Uani 1 1 d . .
H78 H 0.813507 1.084167 -0.071846 0.031 Uiso 1 1 calc R U
C79 C 0.8870(8) 1.1496(3) -0.0860(5) 0.035(2) Uani 1 1 d . .
H79 H 0.847148 1.155685 -0.132034 0.042 Uiso 1 1 calc R U
C80 C 0.9648(10) 1.1824(3) -0.0553(5) 0.043(3) Uani 1 1 d . .
H80 H 0.979126 1.210984 -0.080519 0.051 Uiso 1 1 calc R U
C81 C 1.0223(9) 1.1742(3) 0.0118(5) 0.040(2) Uani 1 1 d . .
H81 H 1.076307 1.196967 0.032868 0.048 Uiso 1 1 calc R U
C82 C 1.0011(8) 1.1326(3) 0.0484(5) 0.031(2) Uani 1 1 d . .
H82 H 1.041029 1.126914 0.094633 0.037 Uiso 1 1 calc R U
C83 C 0.8810(7) 1.0582(3) 0.1597(4) 0.0200(18) Uani 1 1 d . .
C84 C 0.9126(8) 1.0271(3) 0.2152(4) 0.028(2) Uani 1 1 d . .
H84 H 0.955229 0.999070 0.203705 0.033 Uiso 1 1 calc R U
C85 C 0.8829(9) 1.0364(3) 0.2875(4) 0.033(2) Uani 1 1 d . .
H85 H 0.906479 1.014954 0.325164 0.039 Uiso 1 1 calc R U
C86 C 0.8203(8) 1.0760(3) 0.3052(5) 0.028(2) Uani 1 1 d . .
H86 H 0.799811 1.082054 0.354928 0.034 Uiso 1 1 calc R U
C87 C 0.7863(8) 1.1077(3) 0.2503(4) 0.032(2) Uani 1 1 d . .
H87 H 0.741626 1.135138 0.262458 0.038 Uiso 1 1 calc R U
C88 C 0.8174(8) 1.0993(3) 0.1783(5) 0.031(2) Uani 1 1 d . .
H88 H 0.795677 1.121347 0.141120 0.038 Uiso 1 1 calc R U
C89 C 0.7571(7) 1.0180(3) 0.0375(4) 0.0198(12) Uani 1 1 d . .
C90 C 0.7514(7) 0.9687(3) 0.0248(4) 0.0198(12) Uani 1 1 d . .
C91 C 0.6355(7) 0.9495(3) 0.0163(4) 0.0216(19) Uani 1 1 d . .
H91 H 0.628428 0.916603 0.009672 0.026 Uiso 1 1 calc R U
C92 C 0.5298(8) 0.9759(3) 0.0172(4) 0.025(2) Uani 1 1 d . .
H92 H 0.451350 0.961267 0.011548 0.030 Uiso 1 1 calc R U
C93 C 0.5378(8) 1.0246(3) 0.0264(4) 0.0226(19) Uani 1 1 d . .
H93 H 0.465078 1.043196 0.025470 0.027 Uiso 1 1 calc R U
C94 C 0.6508(8) 1.0450(3) 0.0368(4) 0.0226(19) Uani 1 1 d . .
H94 H 0.656607 1.077901 0.043680 0.027 Uiso 1 1 calc R U
C95 C 0.8761(7) 0.8684(3) 0.0280(4) 0.0221(19) Uani 1 1 d . .
C96 C 0.8564(7) 0.8369(3) -0.0314(4) 0.0193(17) Uani 1 1 d . .
C97 C 0.8153(7) 0.7918(3) -0.0180(4) 0.0200(18) Uani 1 1 d . .
H97 H 0.803324 0.770712 -0.057916 0.024 Uiso 1 1 calc R U
C98 C 0.7915(8) 0.7771(3) 0.0532(4) 0.0217(18) Uani 1 1 d . .
H98 H 0.758297 0.746792 0.061651 0.026 Uiso 1 1 calc R U
C99 C 0.8163(8) 0.8067(3) 0.1115(4) 0.0216(19) Uani 1 1 d . .
H99 H 0.803560 0.796117 0.160345 0.026 Uiso 1 1 calc R U
C100 C 0.8597(7) 0.8521(3) 0.0999(4) 0.0172(12) Uani 1 1 d . .
C101 C 0.8992(7) 0.8795(3) 0.1688(4) 0.0172(12) Uani 1 1 d . .
C102 C 0.8113(8) 0.8957(3) 0.2181(4) 0.0195(18) Uani 1 1 d . .
C103 C 0.8511(8) 0.9129(3) 0.2866(4) 0.0216(19) Uani 1 1 d . .
H103 H 0.790783 0.923233 0.320238 0.026 Uiso 1 1 calc R U
C104 C 0.9741(8) 0.9155(3) 0.3074(4) 0.0235(19) Uani 1 1 d . .
C105 C 1.0164(8) 0.9344(3) 0.3827(4) 0.030(2) Uani 1 1 d . .
H105 H 1.047689 0.966895 0.374130 0.036 Uiso 1 1 calc R U
C106 C 0.9137(10) 0.9387(5) 0.4375(5) 0.058(3) Uani 1 1 d . .
H10A H 0.851074 0.960639 0.418574 0.086 Uiso 1 1 calc R U
H10B H 0.947514 0.950312 0.484501 0.086 Uiso 1 1 calc R U
H10C H 0.875835 0.907912 0.444937 0.086 Uiso 1 1 calc R U
C107 C 1.1217(11) 0.9074(5) 0.4160(5) 0.070(4) Uani 1 1 d . .
H10D H 1.096848 0.874643 0.422720 0.105 Uiso 1 1 calc R U
H10E H 1.144803 0.920957 0.463903 0.105 Uiso 1 1 calc R U
H10F H 1.192538 0.908727 0.383292 0.105 Uiso 1 1 calc R U
C108 C 1.0607(8) 0.9011(3) 0.2561(4) 0.025(2) Uani 1 1 d . .
H108 H 1.146147 0.904124 0.268140 0.030 Uiso 1 1 calc R U
C109 C 1.0264(7) 0.8825(3) 0.1883(4) 0.0206(18) Uani 1 1 d . .
C110 C 1.1265(8) 0.8638(3) 0.1378(4) 0.028(2) Uani 1 1 d . .
H110 H 1.098679 0.869833 0.085831 0.033 Uiso 1 1 calc R U
C111 C 1.2523(8) 0.8859(4) 0.1483(5) 0.036(2) Uani 1 1 d . .
H11A H 1.244800 0.920023 0.144058 0.054 Uiso 1 1 calc R U
H11B H 1.307843 0.874239 0.110503 0.054 Uiso 1 1 calc R U
H11C H 1.285793 0.877844 0.197207 0.054 Uiso 1 1 calc R U
C112 C 1.1374(9) 0.8103(3) 0.1476(5) 0.040(3) Uani 1 1 d . .
H11D H 1.168800 0.803293 0.197336 0.060 Uiso 1 1 calc R U
H11E H 1.194397 0.797724 0.111277 0.060 Uiso 1 1 calc R U
H11F H 1.055857 0.795924 0.140331 0.060 Uiso 1 1 calc R U
C113 C 0.6731(7) 0.8948(3) 0.2009(4) 0.0202(18) Uani 1 1 d . .
H113 H 0.660670 0.883692 0.149075 0.024 Uiso 1 1 calc R U
C114 C 0.6056(8) 0.8607(3) 0.2523(4) 0.027(2) Uani 1 1 d . .
H11G H 0.640907 0.829265 0.247457 0.040 Uiso 1 1 calc R U
H11H H 0.517585 0.859837 0.238601 0.040 Uiso 1 1 calc R U
H11I H 0.615315 0.871353 0.303351 0.040 Uiso 1 1 calc R U
C115 C 0.6154(8) 0.9435(3) 0.2075(4) 0.0246(19) Uani 1 1 d . .
H11J H 0.617321 0.953295 0.259250 0.037 Uiso 1 1 calc R U
H11K H 0.529578 0.942490 0.189353 0.037 Uiso 1 1 calc R U
H11L H 0.662259 0.965876 0.178173 0.037 Uiso 1 1 calc R U
C116 C 0.8894(7) 0.8489(3) -0.1100(4) 0.0157(17) Uani 1 1 d . .
C117 C 0.7977(7) 0.8614(2) -0.1615(4) 0.0166(17) Uani 1 1 d . .
C118 C 0.6608(7) 0.8634(3) -0.1422(4) 0.0197(18) Uani 1 1 d . .
H118 H 0.656090 0.861837 -0.087322 0.024 Uiso 1 1 calc R U
C119 C 0.5979(8) 0.9089(3) -0.1664(4) 0.029(2) Uani 1 1 d . .
H11M H 0.645015 0.935651 -0.147087 0.043 Uiso 1 1 calc R U
H11N H 0.513822 0.909801 -0.147336 0.043 Uiso 1 1 calc R U
H11O H 0.594323 0.910382 -0.220318 0.043 Uiso 1 1 calc R U
C120 C 0.5906(8) 0.8214(3) -0.1729(5) 0.033(2) Uani 1 1 d . .
H12A H 0.598488 0.820527 -0.226572 0.049 Uiso 1 1 calc R U
H12B H 0.503198 0.824064 -0.160523 0.049 Uiso 1 1 calc R U
H12C H 0.624962 0.792629 -0.151464 0.049 Uiso 1 1 calc R U
C121 C 0.8323(7) 0.8718(3) -0.2335(4) 0.0171(17) Uani 1 1 d . .
H121 H 0.770559 0.880696 -0.268681 0.021 Uiso 1 1 calc R U
C122 C 0.9530(7) 0.8696(3) -0.2546(4) 0.0188(18) Uani 1 1 d . .
C123 C 1.0417(7) 0.8563(3) -0.2029(4) 0.0208(18) Uani 1 1 d . .
H123 H 1.125351 0.854306 -0.217474 0.025 Uiso 1 1 calc R U
C124 C 1.0137(7) 0.8456(3) -0.1307(4) 0.0198(18) Uani 1 1 d . .
C125 C 1.1156(7) 0.8296(3) -0.0773(4) 0.0226(19) Uani 1 1 d . .
H125 H 1.078601 0.826843 -0.027431 0.027 Uiso 1 1 calc R U
C126 C 1.1619(10) 0.7805(3) -0.0992(6) 0.047(3) Uani 1 1 d . .
H12D H 1.091411 0.759107 -0.104026 0.071 Uiso 1 1 calc R U
H12E H 1.219479 0.768793 -0.061197 0.071 Uiso 1 1 calc R U
H12F H 1.204130 0.782473 -0.146352 0.071 Uiso 1 1 calc R U
C127 C 1.2230(8) 0.8636(3) -0.0709(5) 0.038(2) Uani 1 1 d . .
H12G H 1.264802 0.865449 -0.118175 0.058 Uiso 1 1 calc R U
H12H H 1.281520 0.852642 -0.032760 0.058 Uiso 1 1 calc R U
H12I H 1.192120 0.894670 -0.057536 0.058 Uiso 1 1 calc R U
C128 C 0.9900(8) 0.8833(3) -0.3331(4) 0.0242(19) Uani 1 1 d . .
H128 H 0.913480 0.893748 -0.360081 0.029 Uiso 1 1 calc R U
C129 C 1.0413(9) 0.8404(3) -0.3742(4) 0.033(2) Uani 1 1 d . .
H12J H 1.062504 0.849518 -0.424410 0.050 Uiso 1 1 calc R U
H12K H 0.978589 0.815675 -0.376037 0.050 Uiso 1 1 calc R U
H12L H 1.115387 0.828852 -0.348174 0.050 Uiso 1 1 calc R U
C130 C 1.0796(8) 0.9237(3) -0.3327(5) 0.032(2) Uani 1 1 d . .
H13A H 1.044733 0.949936 -0.305272 0.048 Uiso 1 1 calc R U
H13B H 1.094629 0.933457 -0.383505 0.048 Uiso 1 1 calc R U
H13C H 1.157627 0.913882 -0.309215 0.048 Uiso 1 1 calc R U

loop_
_atom_site_aniso_label
_atom_site_aniso_U_11
_atom_site_aniso_U_22
_atom_site_aniso_U_33
_atom_site_aniso_U_23
_atom_site_aniso_U_13
_atom_site_aniso_U_12
Ge1 0.0216(5) 0.0183(4) 0.0099(4) 0.0005(3) -0.0057(3) 0.0006(4)
Ge2 0.0217(5) 0.0185(4) 0.0094(4) 0.0005(3) -0.0025(3) -0.0017(4)
P1 0.0207(11) 0.0219(11) 0.0103(9) -0.0022(8) -0.0024(8) -0.0025(9)
Ge3 0.0211(5) 0.0232(5) 0.0098(4) 0.0003(3) -0.0030(3) -0.0018(4)
P3 0.0246(12) 0.0223(11) 0.0089(9) 0.0014(8) -0.0034(8) 0.0030(9)
P4 0.0234(12) 0.0232(11) 0.0115(9) -0.0002(8) -0.0040(9) -0.0054(10)
Ge4 0.0228(5) 0.0257(5) 0.0115(4) 0.0012(3) -0.0040(4) -0.0004(4)
P6 0.0199(11) 0.0193(11) 0.0144(10) 0.0007(8) -0.0027(9) 0.0005(9)
C1 0.028(3) 0.019(3) 0.009(2) 0.006(2) -0.005(2) -0.002(3)
C2 0.024(5) 0.028(5) 0.017(4) 0.002(3) -0.007(4) 0.002(4)
C3 0.020(4) 0.040(5) 0.017(4) -0.002(4) -0.002(3) 0.002(4)
C4 0.024(5) 0.036(5) 0.013(4) -0.002(3) -0.001(4) -0.009(4)
C5 0.025(5) 0.021(4) 0.011(4) -0.004(3) -0.001(3) -0.003(4)
C6 0.028(3) 0.019(3) 0.009(2) 0.006(2) -0.005(2) -0.002(3)
C7 0.025(5) 0.024(5) 0.019(4) -0.003(3) -0.002(4) -0.001(4)
C8 0.031(5) 0.026(5) 0.024(4) -0.003(4) -0.006(4) 0.000(4)
C9 0.032(5) 0.044(6) 0.029(5) 0.013(4) 0.000(4) -0.011(5)
C10 0.040(6) 0.029(5) 0.049(6) 0.014(5) -0.006(5) -0.004(5)
C11 0.056(7) 0.028(5) 0.040(6) -0.004(4) -0.003(5) 0.010(5)
C12 0.045(6) 0.027(5) 0.021(4) 0.000(4) 0.005(4) 0.002(4)
C13 0.018(4) 0.024(4) 0.012(3) -0.005(3) -0.007(3) 0.005(3)
C14 0.023(4) 0.020(4) 0.014(4) 0.002(3) -0.003(3) 0.004(4)
C15 0.030(5) 0.031(5) 0.012(4) 0.001(3) -0.008(4) 0.008(4)
C16 0.032(5) 0.036(5) 0.015(4) -0.003(4) -0.004(4) 0.009(4)
C17 0.025(5) 0.043(6) 0.013(4) 0.008(4) -0.002(4) 0.009(4)
C18 0.019(4) 0.030(5) 0.019(4) 0.002(3) -0.006(4) 0.000(4)
C19 0.027(5) 0.034(5) 0.011(4) 0.003(3) -0.007(4) 0.007(4)
C20 0.024(5) 0.028(5) 0.015(4) 0.010(3) -0.002(3) 0.001(4)
C21 0.030(5) 0.026(4) 0.026(4) 0.005(4) -0.009(4) 0.006(4)
C22 0.021(4) 0.026(5) 0.010(4) 0.004(3) -0.004(3) 0.000(4)
C23 0.024(4) 0.024(4) 0.017(4) 0.003(3) -0.002(3) 0.002(4)
C24 0.027(5) 0.022(4) 0.012(4) -0.003(3) 0.000(3) -0.001(4)
C25 0.028(5) 0.077(8) 0.025(5) -0.014(5) 0.001(4) -0.011(5)
C26 0.028(6) 0.082(8) 0.032(5) -0.018(5) -0.008(5) -0.007(6)
C27 0.037(6) 0.042(6) 0.012(4) -0.007(4) -0.005(4) 0.003(5)
C28 0.035(5) 0.039(6) 0.024(5) 0.002(4) 0.001(4) -0.004(5)
C29 0.030(5) 0.029(5) 0.016(4) -0.005(3) -0.001(4) -0.002(4)
C30 0.023(4) 0.023(4) 0.011(4) 0.001(3) -0.002(3) -0.008(4)
C31 0.022(4) 0.025(4) 0.009(4) 0.000(3) -0.005(3) -0.003(4)
C32 0.028(5) 0.023(4) 0.008(3) 0.004(3) -0.008(3) 0.003(4)
C33 0.031(5) 0.018(4) 0.030(5) 0.004(3) -0.007(4) 0.004(4)
C34 0.028(5) 0.016(4) 0.015(4) -0.001(3) -0.005(4) 0.002(4)
C35 0.014(4) 0.033(5) 0.012(4) 0.003(3) -0.006(3) -0.005(4)
C36 0.023(4) 0.015(4) 0.010(4) -0.003(3) -0.003(3) 0.000(3)
C37 0.022(4) 0.016(4) 0.015(4) -0.003(3) -0.002(3) 0.002(3)
C38 0.026(5) 0.024(4) 0.013(4) -0.003(3) -0.006(3) 0.000(4)
C39 0.027(5) 0.044(6) 0.034(5) -0.005(4) -0.007(4) 0.006(4)
C40 0.029(5) 0.034(5) 0.020(4) 0.004(4) -0.003(4) -0.010(4)
C41 0.023(4) 0.021(4) 0.008(3) -0.002(3) -0.001(3) 0.000(4)
C42 0.030(5) 0.015(4) 0.010(4) -0.006(3) -0.006(4) 0.002(4)
C43 0.026(5) 0.031(5) 0.013(4) 0.002(3) -0.006(4) -0.002(4)
C44 0.034(5) 0.046(6) 0.016(4) -0.005(4) -0.009(4) -0.006(4)
C45 0.036(5) 0.047(6) 0.019(4) 0.009(4) -0.004(4) 0.010(5)
C46 0.025(5) 0.026(5) 0.009(4) -0.006(3) -0.004(3) 0.004(4)
C47 0.024(5) 0.017(4) 0.014(4) -0.001(3) 0.002(3) 0.002(4)
C48 0.025(5) 0.028(5) 0.013(4) -0.003(3) -0.002(3) -0.003(4)
C49 0.034(6) 0.042(6) 0.036(5) 0.001(4) 0.008(5) 0.001(5)
C50 0.061(7) 0.031(5) 0.048(6) 0.005(5) 0.014(6) -0.004(5)
C51 0.026(5) 0.019(4) 0.012(4) 0.010(3) -0.003(3) 0.002(4)
C52 0.025(5) 0.024(4) 0.014(4) 0.003(3) -0.007(4) 0.001(4)
C53 0.028(5) 0.025(4) 0.015(4) 0.000(3) -0.010(4) 0.000(4)
C54 0.035(5) 0.024(4) 0.007(4) 0.000(3) -0.005(4) 0.000(4)
C55 0.036(5) 0.034(5) 0.020(4) -0.005(4) -0.006(4) -0.002(4)
C56 0.094(10) 0.060(7) 0.023(5) -0.018(5) 0.014(6) -0.025(7)
C57 0.049(6) 0.061(7) 0.026(5) -0.018(5) -0.010(5) 0.013(5)
C58 0.030(5) 0.029(5) 0.016(4) 0.005(3) -0.005(4) 0.003(4)
C59 0.027(5) 0.024(4) 0.014(4) 0.004(3) -0.006(4) -0.001(4)
C60 0.025(5) 0.035(5) 0.016(4) -0.004(4) -0.008(4) -0.006(4)
C61 0.033(6) 0.035(5) 0.047(6) -0.015(5) -0.007(5) -0.008(5)
C62 0.030(5) 0.036(5) 0.017(4) 0.000(4) -0.006(4) -0.007(4)
C63 0.025(5) 0.031(5) 0.015(4) 0.003(3) -0.005(4) -0.006(4)
C64 0.027(5) 0.040(6) 0.027(5) 0.003(4) -0.006(4) 0.000(4)
C65 0.035(5) 0.036(5) 0.017(4) 0.001(4) -0.004(4) -0.011(4)
C66 0.026(5) 0.018(4) 0.022(4) 0.001(3) 0.001(4) -0.004(4)
C67 0.021(4) 0.028(4) 0.006(3) 0.002(3) -0.003(3) 0.000(4)
C68 0.030(5) 0.038(5) 0.012(4) 0.002(4) 0.002(4) -0.010(4)
C69 0.030(5) 0.042(5) 0.013(4) 0.000(4) -0.002(4) -0.016(4)
C70 0.035(5) 0.021(4) 0.033(5) 0.003(4) 0.005(4) -0.008(4)
C71 0.026(5) 0.030(5) 0.019(4) 0.010(3) -0.010(4) -0.002(4)
C72 0.015(4) 0.027(5) 0.019(4) 0.004(3) -0.003(3) -0.004(4)
C73 0.018(4) 0.040(5) 0.012(4) 0.000(3) -0.001(3) -0.003(4)
C74 0.018(4) 0.038(5) 0.018(4) 0.002(4) -0.001(4) 0.001(4)
C75 0.022(4) 0.028(4) 0.020(4) 0.006(4) -0.005(3) 0.001(4)
C76 0.015(4) 0.054(6) 0.020(4) 0.008(4) -0.003(4) -0.007(4)
C77 0.023(5) 0.017(4) 0.024(4) 0.001(3) 0.001(4) 0.000(4)
C78 0.029(5) 0.023(5) 0.025(4) 0.007(3) -0.001(4) 0.006(4)
C79 0.033(5) 0.036(5) 0.035(5) 0.013(4) -0.004(4) 0.009(4)
C80 0.053(7) 0.023(5) 0.052(6) 0.016(4) 0.005(5) 0.004(5)
C81 0.045(6) 0.019(5) 0.055(6) -0.005(4) 0.001(5) -0.007(5)
C82 0.036(5) 0.032(5) 0.026(5) 0.000(4) 0.000(4) -0.004(4)
C83 0.017(4) 0.024(4) 0.019(4) -0.001(3) -0.005(3) -0.005(4)
C84 0.033(5) 0.025(5) 0.024(4) 0.001(4) -0.002(4) 0.001(4)
C85 0.043(6) 0.036(5) 0.018(4) 0.009(4) -0.004(4) 0.003(5)
C86 0.028(5) 0.038(6) 0.018(4) -0.010(4) 0.004(4) -0.006(4)
C87 0.026(5) 0.039(6) 0.030(5) -0.014(4) -0.008(4) 0.005(4)
C88 0.029(5) 0.035(5) 0.030(5) -0.005(4) -0.010(4) 0.008(4)
C89 0.027(3) 0.025(3) 0.007(2) 0.004(2) -0.004(2) -0.008(3)
C90 0.027(3) 0.025(3) 0.007(2) 0.004(2) -0.004(2) -0.008(3)
C91 0.029(5) 0.026(5) 0.009(4) 0.003(3) -0.003(3) 0.000(4)
C92 0.023(5) 0.037(5) 0.014(4) -0.001(3) -0.003(4) -0.003(4)
C93 0.024(5) 0.032(5) 0.012(4) 0.001(3) 0.000(3) 0.008(4)
C94 0.032(5) 0.022(4) 0.014(4) -0.005(3) -0.004(4) 0.003(4)
C95 0.015(4) 0.031(5) 0.020(4) -0.003(3) -0.004(3) 0.003(4)
C96 0.017(4) 0.023(4) 0.018(4) 0.002(3) -0.001(3) 0.004(4)
C97 0.026(5) 0.019(4) 0.015(4) -0.004(3) -0.001(4) 0.004(4)
C98 0.029(5) 0.014(4) 0.022(4) 0.000(3) 0.004(4) -0.002(4)
C99 0.028(5) 0.023(4) 0.015(4) 0.005(3) 0.000(4) 0.009(4)
C100 0.021(3) 0.019(3) 0.011(3) 0.004(2) 0.002(2) 0.005(2)
C101 0.021(3) 0.019(3) 0.011(3) 0.004(2) 0.002(2) 0.005(2)
C102 0.027(5) 0.018(4) 0.013(4) 0.004(3) 0.000(3) 0.000(4)
C103 0.032(5) 0.021(4) 0.012(4) -0.002(3) 0.003(4) -0.002(4)
C104 0.032(5) 0.023(4) 0.016(4) 0.002(3) -0.003(4) -0.001(4)
C105 0.035(5) 0.036(5) 0.020(4) -0.009(4) 0.000(4) -0.002(5)
C106 0.052(7) 0.097(9) 0.023(5) -0.021(6) 0.000(5) -0.008(7)
C107 0.081(9) 0.101(10) 0.028(6) -0.021(6) -0.021(6) 0.044(8)
C108 0.022(5) 0.031(5) 0.021(4) 0.000(4) -0.002(4) 0.000(4)
C109 0.021(4) 0.029(5) 0.013(4) 0.005(3) 0.001(3) 0.008(4)
C110 0.027(5) 0.043(6) 0.013(4) -0.006(4) -0.004(4) 0.011(4)
C111 0.023(5) 0.059(7) 0.026(5) 0.001(4) -0.001(4) 0.006(5)
C112 0.028(5) 0.051(7) 0.040(6) -0.013(5) 0.000(5) 0.008(5)
C113 0.025(5) 0.025(4) 0.010(4) 0.000(3) 0.001(3) 0.003(4)
C114 0.029(5) 0.029(5) 0.022(4) 0.005(4) 0.002(4) 0.003(4)
C115 0.028(5) 0.027(5) 0.019(4) 0.001(3) 0.001(4) 0.004(4)
C116 0.022(4) 0.016(4) 0.009(3) -0.002(3) 0.000(3) -0.001(3)
C117 0.022(4) 0.012(4) 0.017(4) -0.005(3) 0.003(3) 0.000(3)
C118 0.020(4) 0.028(4) 0.011(4) -0.003(3) -0.003(3) 0.003(4)
C119 0.030(5) 0.034(5) 0.022(4) 0.003(4) -0.001(4) 0.002(4)
C120 0.026(5) 0.034(5) 0.037(5) -0.006(4) 0.001(4) -0.010(4)
C121 0.018(4) 0.021(4) 0.012(4) -0.004(3) -0.005(3) 0.000(3)
C122 0.023(5) 0.017(4) 0.017(4) -0.008(3) 0.000(3) -0.001(4)
C123 0.018(4) 0.026(5) 0.018(4) -0.002(3) -0.001(3) -0.003(4)
C124 0.025(5) 0.021(4) 0.013(4) -0.005(3) -0.004(3) 0.004(4)
C125 0.025(5) 0.025(5) 0.018(4) -0.001(3) -0.003(4) 0.000(4)
C126 0.057(7) 0.037(6) 0.047(6) -0.004(5) -0.013(5) 0.027(5)
C127 0.032(5) 0.047(6) 0.036(5) 0.007(4) -0.012(4) -0.002(5)
C128 0.024(5) 0.035(5) 0.013(4) -0.006(3) -0.001(3) 0.001(4)
C129 0.036(6) 0.045(6) 0.019(4) -0.008(4) 0.004(4) 0.003(5)
C130 0.029(5) 0.044(6) 0.023(4) 0.008(4) 0.000(4) -0.011(4)

loop_
_atom_type_symbol
_atom_type_description
_atom_type_scat_dispersion_real
_atom_type_scat_dispersion_imag
_atom_type_scat_source
C C 0.0033 0.0016 'International Tables Vol C Tables 4.2.6.8 and 6.1.1.4'
P P 0.1023 0.0942 'International Tables Vol C Tables 4.2.6.8 and 6.1.1.4'
Ge Ge 0.1547 1.8001 'International Tables Vol C Tables 4.2.6.8 and 6.1.1.4'
H H 0.0000 0.0000 'International Tables Vol C Tables 4.2.6.8 and 6.1.1.4'

loop_
_geom_angle_atom_site_label_1
_geom_angle_atom_site_label_2
_geom_angle_atom_site_label_3
_geom_angle
C30 Ge1 C1 107.3(3)
C30 Ge1 P3 119.4(2)
C1 Ge1 P3 101.3(2)
C30 Ge1 Ge3 133.2(2)
C1 Ge1 Ge3 108.4(2)
P3 Ge1 Ge3 81.73(6)
C95 Ge2 C90 106.8(3)
C95 Ge2 P4 118.9(2)
C90 Ge2 P4 101.3(2)
C95 Ge2 Ge4 134.1(2)
C90 Ge2 Ge4 108.2(2)
P4 Ge2 Ge4 81.82(6)
C6 P1 C7 106.3(4)
C6 P1 C24 104.8(3)
C7 P1 C24 104.1(4)
C6 P1 Ge3 114.8(3)
C7 P1 Ge3 115.0(3)
C24 P1 Ge3 110.9(3)
C13 Ge3 P1 91.8(2)
C13 Ge3 Ge1 75.9(2)
P1 Ge3 Ge1 80.79(6)
C13 P3 Ge1 86.7(2)
C66 P4 Ge2 87.1(3)
C66 Ge4 P6 91.3(2)
C66 Ge4 Ge2 76.0(2)
P6 Ge4 Ge2 81.35(6)
C77 P6 C83 104.1(4)
C77 P6 C89 107.6(3)
C83 P6 C89 100.8(4)
C77 P6 Ge4 114.5(3)
C83 P6 Ge4 114.9(3)
C89 P6 Ge4 113.6(3)
C2 C1 C6 118.7(7)
C2 C1 Ge1 124.7(6)
C6 C1 Ge1 115.9(6)
C3 C2 C1 121.8(8)
C3 C2 H2 119.1
C1 C2 H2 119.1
C2 C3 C4 119.6(8)
C2 C3 H3 120.2
C4 C3 H3 120.2
C5 C4 C3 118.9(8)
C5 C4 H4 120.5
C3 C4 H4 120.5
C6 C5 C4 122.5(8)
C6 C5 H5 118.8
C4 C5 H5 118.8
C5 C6 C1 118.3(8)
C5 C6 P1 124.0(6)
C1 C6 P1 117.2(6)
C8 C7 C12 119.4(8)
C8 C7 P1 120.8(6)
C12 C7 P1 119.3(6)
C9 C8 C7 119.8(8)
C9 C8 H8 120.1
C7 C8 H8 120.1
C10 C9 C8 121.2(9)
C10 C9 H9 119.4
C8 C9 H9 119.4
C9 C10 C11 119.8(9)
C9 C10 H10 120.1
C11 C10 H10 120.1
C10 C11 C12 120.2(9)
C10 C11 H11 119.9
C12 C11 H11 119.9
C7 C12 C11 119.6(8)
C7 C12 H12 120.2
C11 C12 H12 120.2
C14 C13 P3 121.0(5)
C14 C13 Ge3 123.1(5)
P3 C13 Ge3 115.2(4)
C22 C14 C13 111.3(6)
C22 C14 C15 108.2(6)
C13 C14 C15 113.4(6)
C22 C14 C23 108.0(6)
C13 C14 C23 108.1(6)
C15 C14 C23 107.6(6)
C14 C15 C16 110.9(6)
C14 C15 H15A 109.5
C16 C15 H15A 109.5
C14 C15 H15B 109.5
C16 C15 H15B 109.5
H15A C15 H15B 108.1
C17 C16 C21 109.4(6)
C17 C16 C15 109.7(7)
C21 C16 C15 109.9(7)
C17 C16 H16 109.3
C21 C16 H16 109.3
C15 C16 H16 109.3
C16 C17 C18 109.2(7)
C16 C17 H17A 109.8
C18 C17 H17A 109.8
C16 C17 H17B 109.8
C18 C17 H17B 109.8
H17A C17 H17B 108.3
C23 C18 C19 109.5(7)
C23 C18 C17 109.2(6)
C19 C18 C17 109.8(7)
C23 C18 H18 109.5
C19 C18 H18 109.5
C17 C18 H18 109.5
C20 C19 C18 109.0(6)
C20 C19 H19A 109.9
C18 C19 H19A 109.9
C20 C19 H19B 109.9
C18 C19 H19B 109.9
H19A C19 H19B 108.3
C21 C20 C19 109.4(7)
C21 C20 C22 110.0(6)
C19 C20 C22 108.9(6)
C21 C20 H20 109.5
C19 C20 H20 109.5
C22 C20 H20 109.5
C20 C21 C16 109.3(7)
C20 C21 H21A 109.8
C16 C21 H21A 109.8
C20 C21 H21B 109.8
C16 C21 H21B 109.8
H21A C21 H21B 108.3
C14 C22 C20 111.5(6)
C14 C22 H22A 109.3
C20 C22 H22A 109.3
C14 C22 H22B 109.3
C20 C22 H22B 109.3
H22A C22 H22B 108.0
C18 C23 C14 110.9(6)
C18 C23 H23A 109.5
C14 C23 H23A 109.5
C18 C23 H23B 109.5
C14 C23 H23B 109.5
H23A C23 H23B 108.1
C29 C24 C25 119.3(7)
C29 C24 P1 118.5(6)
C25 C24 P1 122.2(7)
C24 C25 C26 120.2(9)
C24 C25 H25 119.9
C26 C25 H25 119.9
C27 C26 C25 119.4(8)
C27 C26 H26 120.3
C25 C26 H26 120.3
C26 C27 C28 120.9(8)
C26 C27 H27 119.6
C28 C27 H27 119.6
C27 C28 C29 120.2(9)
C27 C28 H28 119.9
C29 C28 H28 119.9
C24 C29 C28 119.8(8)
C24 C29 H29 120.1
C28 C29 H29 120.1
C35 C30 C31 119.4(7)
C35 C30 Ge1 121.6(5)
C31 C30 Ge1 118.9(6)
C32 C31 C30 118.5(7)
C32 C31 C51 118.1(6)
C30 C31 C51 123.1(7)
C31 C32 C33 122.1(7)
C31 C32 H32 119.0
C33 C32 H32 119.0
C32 C33 C34 119.9(7)
C32 C33 H33 120.1
C34 C33 H33 120.1
C33 C34 C35 119.2(7)
C33 C34 H34 120.4
C35 C34 H34 120.4
C30 C35 C34 120.8(7)
C30 C35 C36 123.1(7)
C34 C35 C36 115.9(7)
C47 C36 C37 119.8(6)
C47 C36 C35 119.5(7)
C37 C36 C35 120.7(6)
C41 C37 C36 118.0(7)
C41 C37 C38 119.4(7)
C36 C37 C38 122.6(6)
C40 C38 C39 111.5(7)
C40 C38 C37 112.7(6)
C39 C38 C37 111.1(6)
C40 C38 H38 107.0
C39 C38 H38 107.0
C37 C38 H38 107.0
C38 C39 H39A 109.5
C38 C39 H39B 109.5
H39A C39 H39B 109.5
C38 C39 H39C 109.5
H39A C39 H39C 109.5
H39B C39 H39C 109.5
C38 C40 H40A 109.5
C38 C40 H40B 109.5
H40A C40 H40B 109.5
C38 C40 H40C 109.5
H40A C40 H40C 109.5
H40B C40 H40C 109.5
C42 C41 C37 122.3(8)
C42 C41 H41 118.8
C37 C41 H41 118.8
C41 C42 C46 118.8(7)
C41 C42 C43 121.2(7)
C46 C42 C43 119.9(7)
C44 C43 C42 111.0(6)
C44 C43 C45 111.0(7)
C42 C43 C45 111.1(7)
C44 C43 H43 107.9
C42 C43 H43 107.9
C45 C43 H43 107.9
C43 C44 H44A 109.5
C43 C44 H44B 109.5
H44A C44 H44B 109.5
C43 C44 H44C 109.5
H44A C44 H44C 109.5
H44B C44 H44C 109.5
C43 C45 H45A 109.5
C43 C45 H45B 109.5
H45A C45 H45B 109.5
C43 C45 H45C 109.5
H45A C45 H45C 109.5
H45B C45 H45C 109.5
C42 C46 C47 121.5(7)
C42 C46 H46 119.2
C47 C46 H46 119.2
C46 C47 C36 119.4(7)
C46 C47 C48 118.6(7)
C36 C47 C48 122.0(6)
C49 C48 C47 114.5(7)
C49 C48 C50 109.5(8)
C47 C48 C50 111.2(7)
C49 C48 H48 107.1
C47 C48 H48 107.1
C50 C48 H48 107.1
C48 C49 H49A 109.5
C48 C49 H49B 109.5
H49A C49 H49B 109.5
C48 C49 H49C 109.5
H49A C49 H49C 109.5
H49B C49 H49C 109.5
C48 C50 H50A 109.5
C48 C50 H50B 109.5
H50A C50 H50B 109.5
C48 C50 H50C 109.5
H50A C50 H50C 109.5
H50B C50 H50C 109.5
C52 C51 C59 120.4(7)
C52 C51 C31 120.8(7)
C59 C51 C31 118.3(7)
C53 C52 C51 118.1(8)
C53 C52 C63 118.5(7)
C51 C52 C63 123.4(7)
C54 C53 C52 123.2(7)
C54 C53 H53 118.4
C52 C53 H53 118.4
C53 C54 C58 117.1(7)
C53 C54 C55 123.3(7)
C58 C54 C55 119.6(8)
C56 C55 C54 112.3(7)
C56 C55 C57 110.2(7)
C54 C55 C57 113.8(7)
C56 C55 H55 106.7
C54 C55 H55 106.7
C57 C55 H55 106.7
C55 C56 H56A 109.5
C55 C56 H56B 109.5
H56A C56 H56B 109.5
C55 C56 H56C 109.5
H56A C56 H56C 109.5
H56B C56 H56C 109.5
C55 C57 H57A 109.5
C55 C57 H57B 109.5
H57A C57 H57B 109.5
C55 C57 H57C 109.5
H57A C57 H57C 109.5
H57B C57 H57C 109.5
C59 C58 C54 122.5(9)
C59 C58 H58 118.7
C54 C58 H58 118.7
C58 C59 C51 118.6(7)
C58 C59 C60 119.3(8)
C51 C59 C60 122.0(7)
C62 C60 C59 114.4(7)
C62 C60 C61 109.5(7)
C59 C60 C61 110.3(6)
C62 C60 H60 107.4
C59 C60 H60 107.4
C61 C60 H60 107.4
C60 C61 H61A 109.5
C60 C61 H61B 109.5
H61A C61 H61B 109.5
C60 C61 H61C 109.5
H61A C61 H61C 109.5
H61B C61 H61C 109.5
C60 C62 H62A 109.5
C60 C62 H62B 109.5
H62A C62 H62B 109.5
C60 C62 H62C 109.5
H62A C62 H62C 109.5
H62B C62 H62C 109.5
C52 C63 C65 113.1(7)
C52 C63 C64 110.3(7)
C65 C63 C64 110.2(6)
C52 C63 H63 107.7
C65 C63 H63 107.7
C64 C63 H63 107.7
C63 C64 H64A 109.5
C63 C64 H64B 109.5
H64A C64 H64B 109.5
C63 C64 H64C 109.5
H64A C64 H64C 109.5
H64B C64 H64C 109.5
C63 C65 H65A 109.5
C63 C65 H65B 109.5
H65A C65 H65B 109.5
C63 C65 H65C 109.5
H65A C65 H65C 109.5
H65B C65 H65C 109.5
C67 C66 P4 119.9(5)
C67 C66 Ge4 124.6(5)
P4 C66 Ge4 114.7(4)
C66 C67 C68 113.1(6)
C66 C67 C72 111.5(6)
C68 C67 C72 108.0(6)
C66 C67 C75 108.5(6)
C68 C67 C75 108.1(7)
C72 C67 C75 107.4(6)
C69 C68 C67 110.9(6)
C69 C68 H68A 109.5
C67 C68 H68A 109.5
C69 C68 H68B 109.5
C67 C68 H68B 109.5
H68A C68 H68B 108.0
C70 C69 C68 109.7(7)
C70 C69 C76 109.3(7)
C68 C69 C76 110.3(7)
C70 C69 H69 109.2
C68 C69 H69 109.2
C76 C69 H69 109.2
C69 C70 C71 108.6(7)
C69 C70 H70A 110.0
C71 C70 H70A 110.0
C69 C70 H70B 110.0
C71 C70 H70B 110.0
H70A C70 H70B 108.3
C73 C71 C72 110.1(7)
C73 C71 C70 110.0(7)
C72 C71 C70 108.8(7)
C73 C71 H71 109.3
C72 C71 H71 109.3
C70 C71 H71 109.3
C71 C72 C67 111.3(6)
C71 C72 H72A 109.4
C67 C72 H72A 109.4
C71 C72 H72B 109.4
C67 C72 H72B 109.4
H72A C72 H72B 108.0
C71 C73 C74 109.7(6)
C71 C73 H73A 109.7
C74 C73 H73A 109.7
C71 C73 H73B 109.7
C74 C73 H73B 109.7
H73A C73 H73B 108.2
C76 C74 C73 109.7(7)
C76 C74 C75 109.3(6)
C73 C74 C75 109.0(6)
C76 C74 H74 109.6
C73 C74 H74 109.6
C75 C74 H74 109.6
C74 C75 C67 111.0(7)
C74 C75 H75A 109.4
C67 C75 H75A 109.4
C74 C75 H75B 109.4
C67 C75 H75B 109.4
H75A C75 H75B 108.0
C74 C76 C69 109.0(7)
C74 C76 H76A 109.9
C69 C76 H76A 109.9
C74 C76 H76B 109.9
C69 C76 H76B 109.9
H76A C76 H76B 108.3
C82 C77 C78 119.1(8)
C82 C77 P6 119.3(6)
C78 C77 P6 121.3(6)
C77 C78 C79 119.5(8)
C77 C78 H78 120.3
C79 C78 H78 120.3
C80 C79 C78 120.5(8)
C80 C79 H79 119.8
C78 C79 H79 119.8
C79 C80 C81 120.4(8)
C79 C80 H80 119.8
C81 C80 H80 119.8
C80 C81 C82 119.7(8)
C80 C81 H81 120.2
C82 C81 H81 120.2
C81 C82 C77 120.9(8)
C81 C82 H82 119.6
C77 C82 H82 119.6
C84 C83 C88 118.4(7)
C84 C83 P6 120.1(6)
C88 C83 P6 121.3(6)
C83 C84 C85 120.7(8)
C83 C84 H84 119.6
C85 C84 H84 119.6
C86 C85 C84 120.7(8)
C86 C85 H85 119.7
C84 C85 H85 119.7
C85 C86 C87 119.8(8)
C85 C86 H86 120.1
C87 C86 H86 120.1
C88 C87 C86 120.1(8)
C88 C87 H87 119.9
C86 C87 H87 119.9
C87 C88 C83 120.2(8)
C87 C88 H88 119.9
C83 C88 H88 119.9
C94 C89 C90 120.9(7)
C94 C89 P6 121.4(6)
C90 C89 P6 117.4(6)
C91 C90 C89 116.6(8)
C91 C90 Ge2 125.6(6)
C89 C90 Ge2 117.6(6)
C92 C91 C90 122.7(8)
C92 C91 H91 118.6
C90 C91 H91 118.6
C91 C92 C93 119.8(8)
C91 C92 H92 120.1
C93 C92 H92 120.1
C94 C93 C92 119.5(8)
C94 C93 H93 120.2
C92 C93 H93 120.2
C93 C94 C89 120.4(8)
C93 C94 H94 119.8
C89 C94 H94 119.8
C100 C95 C96 118.7(7)
C100 C95 Ge2 119.8(6)
C96 C95 Ge2 121.2(6)
C97 C96 C95 119.9(7)
C97 C96 C116 117.2(7)
C95 C96 C116 122.6(7)
C96 C97 C98 120.8(7)
C96 C97 H97 119.6
C98 C97 H97 119.6
C99 C98 C97 119.5(7)
C99 C98 H98 120.3
C97 C98 H98 120.3
C98 C99 C100 121.1(7)
C98 C99 H99 119.5
C100 C99 H99 119.5
C99 C100 C95 119.8(7)
C99 C100 C101 116.2(6)
C95 C100 C101 123.7(7)
C102 C101 C109 119.3(7)
C102 C101 C100 120.8(7)
C109 C101 C100 119.3(7)
C103 C102 C101 119.0(7)
C103 C102 C113 118.3(7)
C101 C102 C113 122.7(6)
C104 C103 C102 122.9(8)
C104 C103 H103 118.6
C102 C103 H103 118.6
C103 C104 C108 117.3(7)
C103 C104 C105 122.3(8)
C108 C104 C105 120.4(7)
C107 C105 C106 109.9(8)
C107 C105 C104 113.0(8)
C106 C105 C104 113.9(7)
C107 C105 H105 106.5
C106 C105 H105 106.5
C104 C105 H105 106.5
C105 C106 H10A 109.5
C105 C106 H10B 109.5
H10A C106 H10B 109.5
C105 C106 H10C 109.5
H10A C106 H10C 109.5
H10B C106 H10C 109.5
C105 C107 H10D 109.5
C105 C107 H10E 109.5
H10D C107 H10E 109.5
C105 C107 H10F 109.5
H10D C107 H10F 109.5
H10E C107 H10F 109.5
C109 C108 C104 122.3(8)
C109 C108 H108 118.9
C104 C108 H108 118.9
C108 C109 C101 119.2(8)
C108 C109 C110 119.1(7)
C101 C109 C110 121.6(7)
C111 C110 C109 115.2(7)
C111 C110 C112 109.5(7)
C109 C110 C112 109.3(7)
C111 C110 H110 107.5
C109 C110 H110 107.5
C112 C110 H110 107.5
C110 C111 H11A 109.5
C110 C111 H11B 109.5
H11A C111 H11B 109.5
C110 C111 H11C 109.5
H11A C111 H11C 109.5
H11B C111 H11C 109.5
C110 C112 H11D 109.5
C110 C112 H11E 109.5
H11D C112 H11E 109.5
C110 C112 H11F 109.5
H11D C112 H11F 109.5
H11E C112 H11F 109.5
C102 C113 C115 111.6(6)
C102 C113 C114 111.3(6)
C115 C113 C114 109.1(7)
C102 C113 H113 108.2
C115 C113 H113 108.2
C114 C113 H113 108.2
C113 C114 H11G 109.5
C113 C114 H11H 109.5
H11G C114 H11H 109.5
C113 C114 H11I 109.5
H11G C114 H11I 109.5
H11H C114 H11I 109.5
C113 C115 H11J 109.5
C113 C115 H11K 109.5
H11J C115 H11K 109.5
C113 C115 H11L 109.5
H11J C115 H11L 109.5
H11K C115 H11L 109.5
C117 C116 C124 120.6(7)
C117 C116 C96 120.7(7)
C124 C116 C96 118.7(6)
C116 C117 C121 118.7(7)
C116 C117 C118 122.3(7)
C121 C117 C118 119.0(6)
C120 C118 C119 110.4(6)
C120 C118 C117 111.4(7)
C119 C118 C117 113.3(7)
C120 C118 H118 107.2
C119 C118 H118 107.2
C117 C118 H118 107.2
C118 C119 H11M 109.5
C118 C119 H11N 109.5
H11M C119 H11N 109.5
C118 C119 H11O 109.5
H11M C119 H11O 109.5
H11N C119 H11O 109.5
C118 C120 H12A 109.5
C118 C120 H12B 109.5
H12A C120 H12B 109.5
C118 C120 H12C 109.5
H12A C120 H12C 109.5
H12B C120 H12C 109.5
C122 C121 C117 121.7(7)
C122 C121 H121 119.1
C117 C121 H121 119.1
C121 C122 C123 118.4(7)
C121 C122 C128 121.0(7)
C123 C122 C128 120.6(7)
C122 C123 C124 122.7(8)
C122 C123 H123 118.6
C124 C123 H123 118.6
C123 C124 C116 117.8(7)
C123 C124 C125 119.9(7)
C116 C124 C125 122.3(7)
C127 C125 C124 113.6(7)
C127 C125 C126 110.4(8)
C124 C125 C126 110.0(6)
C127 C125 H125 107.5
C124 C125 H125 107.5
C126 C125 H125 107.5
C125 C126 H12D 109.5
C125 C126 H12E 109.5
H12D C126 H12E 109.5
C125 C126 H12F 109.5
H12D C126 H12F 109.5
H12E C126 H12F 109.5
C125 C127 H12G 109.5
C125 C127 H12H 109.5
H12G C127 H12H 109.5
C125 C127 H12I 109.5
H12G C127 H12I 109.5
H12H C127 H12I 109.5
C130 C128 C122 111.7(6)
C130 C128 C129 111.8(7)
C122 C128 C129 110.4(7)
C130 C128 H128 107.5
C122 C128 H128 107.5
C129 C128 H128 107.5
C128 C129 H12J 109.5
C128 C129 H12K 109.5
H12J C129 H12K 109.5
C128 C129 H12L 109.5
H12J C129 H12L 109.5
H12K C129 H12L 109.5
C128 C130 H13A 109.5
C128 C130 H13B 109.5
H13A C130 H13B 109.5
C128 C130 H13C 109.5
H13A C130 H13C 109.5
H13B C130 H13C 109.5

loop_
_geom_bond_atom_site_label_1
_geom_bond_atom_site_label_2
_geom_bond_distance
Ge1 C30 1.976(8)
Ge1 C1 1.991(8)
Ge1 P3 2.3389(19)
Ge1 Ge3 2.4863(12)
Ge2 C95 1.968(8)
Ge2 C90 1.973(8)
Ge2 P4 2.329(2)
Ge2 Ge4 2.4947(11)
P1 C6 1.806(8)
P1 C7 1.813(8)
P1 C24 1.831(7)
P1 Ge3 2.432(2)
Ge3 C13 2.041(7)
P3 C13 1.692(8)
P4 C66 1.706(8)
Ge4 C66 2.042(8)
Ge4 P6 2.450(2)
P6 C77 1.810(8)
P6 C83 1.814(8)
P6 C89 1.838(8)
C1 C2 1.378(11)
C1 C6 1.434(11)
C2 C3 1.375(11)
C2 H2 0.9500
C3 C4 1.404(12)
C3 H3 0.9500
C4 C5 1.377(11)
C4 H4 0.9500
C5 C6 1.373(11)
C5 H5 0.9500
C7 C8 1.392(11)
C7 C12 1.393(11)
C8 C9 1.383(12)
C8 H8 0.9500
C9 C10 1.367(13)
C9 H9 0.9500
C10 C11 1.378(13)
C10 H10 0.9500
C11 C12 1.402(12)
C11 H11 0.9500
C12 H12 0.9500
C13 C14 1.529(9)
C14 C22 1.528(11)
C14 C15 1.539(11)
C14 C23 1.553(10)
C15 C16 1.540(10)
C15 H15A 0.9900
C15 H15B 0.9900
C16 C17 1.518(11)
C16 C21 1.530(12)
C16 H16 1.0000
C17 C18 1.541(11)
C17 H17A 0.9900
C17 H17B 0.9900
C18 C23 1.533(10)
C18 C19 1.536(11)
C18 H18 1.0000
C19 C20 1.534(11)
C19 H19A 0.9900
C19 H19B 0.9900
C20 C21 1.526(11)
C20 C22 1.540(10)
C20 H20 1.0000
C21 H21A 0.9900
C21 H21B 0.9900
C22 H22A 0.9900
C22 H22B 0.9900
C23 H23A 0.9900
C23 H23B 0.9900
C24 C29 1.373(11)
C24 C25 1.385(11)
C25 C26 1.400(12)
C25 H25 0.9500
C26 C27 1.346(13)
C26 H26 0.9500
C27 C28 1.376(12)
C27 H27 0.9500
C28 C29 1.383(11)
C28 H28 0.9500
C29 H29 0.9500
C30 C35 1.382(10)
C30 C31 1.427(10)
C31 C32 1.377(10)
C31 C51 1.518(11)
C32 C33 1.380(11)
C32 H32 0.9500
C33 C34 1.392(10)
C33 H33 0.9500
C34 C35 1.406(11)
C34 H34 0.9500
C35 C36 1.510(9)
C36 C47 1.402(10)
C36 C37 1.418(11)
C37 C41 1.402(9)
C37 C38 1.526(10)
C38 C40 1.515(11)
C38 C39 1.524(11)
C38 H38 1.0000
C39 H39A 0.9800
C39 H39B 0.9800
C39 H39C 0.9800
C40 H40A 0.9800
C40 H40B 0.9800
C40 H40C 0.9800
C41 C42 1.375(10)
C41 H41 0.9500
C42 C46 1.383(11)
C42 C43 1.531(9)
C43 C44 1.529(11)
C43 C45 1.532(12)
C43 H43 1.0000
C44 H44A 0.9800
C44 H44B 0.9800
C44 H44C 0.9800
C45 H45A 0.9800
C45 H45B 0.9800
C45 H45C 0.9800
C46 C47 1.392(9)
C46 H46 0.9500
C47 C48 1.514(11)
C48 C49 1.500(12)
C48 C50 1.522(12)
C48 H48 1.0000
C49 H49A 0.9800
C49 H49B 0.9800
C49 H49C 0.9800
C50 H50A 0.9800
C50 H50B 0.9800
C50 H50C 0.9800
C51 C52 1.404(10)
C51 C59 1.411(11)
C52 C53 1.396(11)
C52 C63 1.508(11)
C53 C54 1.385(11)
C53 H53 0.9500
C54 C58 1.399(10)
C54 C55 1.515(11)
C55 C56 1.501(13)
C55 C57 1.530(11)
C55 H55 1.0000
C56 H56A 0.9800
C56 H56B 0.9800
C56 H56C 0.9800
C57 H57A 0.9800
C57 H57B 0.9800
C57 H57C 0.9800
C58 C59 1.388(11)
C58 H58 0.9500
C59 C60 1.532(10)
C60 C62 1.511(12)
C60 C61 1.534(12)
C60 H60 1.0000
C61 H61A 0.9800
C61 H61B 0.9800
C61 H61C 0.9800
C62 H62A 0.9800
C62 H62B 0.9800
C62 H62C 0.9800
C63 C65 1.522(11)
C63 C64 1.527(11)
C63 H63 1.0000
C64 H64A 0.9800
C64 H64B 0.9800
C64 H64C 0.9800
C65 H65A 0.9800
C65 H65B 0.9800
C65 H65C 0.9800
C66 C67 1.522(11)
C67 C68 1.530(10)
C67 C72 1.540(9)
C67 C75 1.543(11)
C68 C69 1.525(11)
C68 H68A 0.9900
C68 H68B 0.9900
C69 C70 1.522(11)
C69 C76 1.534(12)
C69 H69 1.0000
C70 C71 1.547(11)
C70 H70A 0.9900
C70 H70B 0.9900
C71 C73 1.501(11)
C71 C72 1.520(11)
C71 H71 1.0000
C72 H72A 0.9900
C72 H72B 0.9900
C73 C74 1.531(10)
C73 H73A 0.9900
C73 H73B 0.9900
C74 C76 1.524(11)
C74 C75 1.539(11)
C74 H74 1.0000
C75 H75A 0.9900
C75 H75B 0.9900
C76 H76A 0.9900
C76 H76B 0.9900
C77 C82 1.388(11)
C77 C78 1.395(10)
C78 C79 1.397(11)
C78 H78 0.9500
C79 C80 1.370(13)
C79 H79 0.9500
C80 C81 1.379(13)
C80 H80 0.9500
C81 C82 1.382(12)
C81 H81 0.9500
C82 H82 0.9500
C83 C84 1.380(11)
C83 C88 1.405(11)
C84 C85 1.383(12)
C84 H84 0.9500
C85 C86 1.359(12)
C85 H85 0.9500
C86 C87 1.389(12)
C86 H86 0.9500
C87 C88 1.377(12)
C87 H87 0.9500
C88 H88 0.9500
C89 C94 1.384(11)
C89 C90 1.427(11)
C90 C91 1.374(11)
C91 C92 1.371(11)
C91 H91 0.9500
C92 C93 1.401(11)
C92 H92 0.9500
C93 C94 1.365(11)
C93 H93 0.9500
C94 H94 0.9500
C95 C100 1.401(10)
C95 C96 1.417(10)
C96 C97 1.386(11)
C96 C116 1.517(10)
C97 C98 1.388(10)
C97 H97 0.9500
C98 C99 1.377(10)
C98 H98 0.9500
C99 C100 1.395(11)
C99 H99 0.9500
C100 C101 1.528(10)
C101 C102 1.399(11)
C101 C109 1.419(11)
C102 C103 1.396(10)
C102 C113 1.522(11)
C103 C104 1.379(11)
C103 H103 0.9500
C104 C108 1.397(12)
C104 C105 1.532(10)
C105 C107 1.495(13)
C105 C106 1.511(13)
C105 H105 1.0000
C106 H10A 0.9800
C106 H10B 0.9800
C106 H10C 0.9800
C107 H10D 0.9800
C107 H10E 0.9800
C107 H10F 0.9800
C108 C109 1.384(10)
C108 H108 0.9500
C109 C110 1.530(11)
C110 C111 1.509(12)
C110 C112 1.540(13)
C110 H110 1.0000
C111 H11A 0.9800
C111 H11B 0.9800
C111 H11C 0.9800
C112 H11D 0.9800
C112 H11E 0.9800
C112 H11F 0.9800
C113 C115 1.530(11)
C113 C114 1.541(11)
C113 H113 1.0000
C114 H11G 0.9800
C114 H11H 0.9800
C114 H11I 0.9800
C115 H11J 0.9800
C115 H11K 0.9800
C115 H11L 0.9800
C116 C117 1.397(10)
C116 C124 1.407(11)
C117 C121 1.399(10)
C117 C118 1.531(11)
C118 C120 1.519(11)
C118 C119 1.526(11)
C118 H118 1.0000
C119 H11M 0.9800
C119 H11N 0.9800
C119 H11O 0.9800
C120 H12A 0.9800
C120 H12B 0.9800
C120 H12C 0.9800
C121 C122 1.370(11)
C121 H121 0.9500
C122 C123 1.384(10)
C122 C128 1.538(11)
C123 C124 1.385(10)
C123 H123 0.9500
C124 C125 1.525(10)
C125 C127 1.517(12)
C125 C126 1.542(11)
C125 H125 1.0000
C126 H12D 0.9800
C126 H12E 0.9800
C126 H12F 0.9800
C127 H12G 0.9800
C127 H12H 0.9800
C127 H12I 0.9800
C128 C130 1.505(12)
C128 C129 1.543(11)
C128 H128 1.0000
C129 H12J 0.9800
C129 H12K 0.9800
C129 H12L 0.9800
C130 H13A 0.9800
C130 H13B 0.9800
C130 H13C 0.9800

loop_
_geom_torsion_atom_site_label_1
_geom_torsion_atom_site_label_2
_geom_torsion_atom_site_label_3
_geom_torsion_atom_site_label_4
_geom_torsion
C6 C1 C2 C3 0.9(11)
Ge1 C1 C2 C3 -169.3(5)
C1 C2 C3 C4 1.9(11)
C2 C3 C4 C5 -1.7(11)
C3 C4 C5 C6 -1.3(11)
C4 C5 C6 C1 4.0(11)
C4 C5 C6 P1 -168.6(6)
C2 C1 C6 C5 -3.8(10)
Ge1 C1 C6 C5 167.3(5)
C2 C1 C6 P1 169.4(5)
Ge1 C1 C6 P1 -19.5(7)
C7 P1 C6 C5 -41.0(7)
C24 P1 C6 C5 68.9(7)
Ge3 P1 C6 C5 -169.2(5)
C7 P1 C6 C1 146.3(5)
C24 P1 C6 C1 -103.9(6)
Ge3 P1 C6 C1 18.1(6)
C6 P1 C7 C8 -36.7(7)
C24 P1 C7 C8 -147.1(7)
Ge3 P1 C7 C8 91.4(7)
C6 P1 C7 C12 150.4(6)
C24 P1 C7 C12 40.1(7)
Ge3 P1 C7 C12 -81.4(6)
C12 C7 C8 C9 -1.1(12)
P1 C7 C8 C9 -173.9(6)
C7 C8 C9 C10 1.5(13)
C8 C9 C10 C11 -1.7(14)
C9 C10 C11 C12 1.4(14)
C8 C7 C12 C11 0.8(12)
P1 C7 C12 C11 173.8(7)
C10 C11 C12 C7 -1.0(14)
Ge1 P3 C13 C14 175.9(6)
Ge1 P3 C13 Ge3 5.4(3)
P3 C13 C14 C22 45.5(8)
Ge3 C13 C14 C22 -144.8(6)
P3 C13 C14 C15 167.7(6)
Ge3 C13 C14 C15 -22.5(9)
P3 C13 C14 C23 -73.0(8)
Ge3 C13 C14 C23 96.8(7)
C22 C14 C15 C16 -58.2(8)
C13 C14 C15 C16 177.9(7)
C23 C14 C15 C16 58.3(8)
C14 C15 C16 C17 -60.5(9)
C14 C15 C16 C21 59.8(9)
C21 C16 C17 C18 -60.4(8)
C15 C16 C17 C18 60.3(8)
C16 C17 C18 C23 -60.3(8)
C16 C17 C18 C19 59.7(8)
C23 C18 C19 C20 60.6(9)
C17 C18 C19 C20 -59.3(8)
C18 C19 C20 C21 59.9(8)
C18 C19 C20 C22 -60.3(9)
C19 C20 C21 C16 -61.0(7)
C22 C20 C21 C16 58.6(8)
C17 C16 C21 C20 61.4(8)
C15 C16 C21 C20 -59.2(8)
C13 C14 C22 C20 -176.9(6)
C15 C14 C22 C20 57.9(8)
C23 C14 C22 C20 -58.3(8)
C21 C20 C22 C14 -59.2(8)
C19 C20 C22 C14 60.6(8)
C19 C18 C23 C14 -59.9(8)
C17 C18 C23 C14 60.4(9)
C22 C14 C23 C18 57.8(8)
C13 C14 C23 C18 178.4(6)
C15 C14 C23 C18 -58.7(8)
C6 P1 C24 C29 149.7(6)
C7 P1 C24 C29 -98.9(7)
Ge3 P1 C24 C29 25.3(7)
C6 P1 C24 C25 -31.6(9)
C7 P1 C24 C25 79.8(8)
Ge3 P1 C24 C25 -156.1(7)
C29 C24 C25 C26 4.0(15)
P1 C24 C25 C26 -174.7(8)
C24 C25 C26 C27 -2.4(17)
C25 C26 C27 C28 0.1(16)
C26 C27 C28 C29 0.6(14)
C25 C24 C29 C28 -3.2(13)
P1 C24 C29 C28 175.5(6)
C27 C28 C29 C24 1.0(13)
C35 C30 C31 C32 -5.0(12)
Ge1 C30 C31 C32 171.1(6)
C35 C30 C31 C51 168.8(7)
Ge1 C30 C31 C51 -15.1(10)
C30 C31 C32 C33 1.9(12)
C51 C31 C32 C33 -172.2(8)
C31 C32 C33 C34 1.8(13)
C32 C33 C34 C35 -2.3(12)
C31 C30 C35 C34 4.5(12)
Ge1 C30 C35 C34 -171.5(6)
C31 C30 C35 C36 -170.2(7)
Ge1 C30 C35 C36 13.8(11)
C33 C34 C35 C30 -0.8(12)
C33 C34 C35 C36 174.2(7)
C30 C35 C36 C47 79.7(10)
C34 C35 C36 C47 -95.3(9)
C30 C35 C36 C37 -102.8(9)
C34 C35 C36 C37 82.3(9)
C47 C36 C37 C41 -1.7(11)
C35 C36 C37 C41 -179.3(7)
C47 C36 C37 C38 177.9(7)
C35 C36 C37 C38 0.3(11)
C41 C37 C38 C40 -50.6(9)
C36 C37 C38 C40 129.9(8)
C41 C37 C38 C39 75.5(9)
C36 C37 C38 C39 -104.0(8)
C36 C37 C41 C42 0.4(11)
C38 C37 C41 C42 -179.2(7)
C37 C41 C42 C46 -0.1(12)
C37 C41 C42 C43 -178.8(7)
C41 C42 C43 C44 -112.7(8)
C46 C42 C43 C44 68.6(10)
C41 C42 C43 C45 123.3(8)
C46 C42 C43 C45 -55.4(10)
C41 C42 C46 C47 1.2(12)
C43 C42 C46 C47 179.9(7)
C42 C46 C47 C36 -2.5(11)
C42 C46 C47 C48 177.3(7)
C37 C36 C47 C46 2.7(11)
C35 C36 C47 C46 -179.7(7)
C37 C36 C47 C48 -177.0(7)
C35 C36 C47 C48 0.6(11)
C46 C47 C48 C49 57.4(9)
C36 C47 C48 C49 -122.8(8)
C46 C47 C48 C50 -67.2(10)
C36 C47 C48 C50 112.6(8)
C32 C31 C51 C52 -76.5(10)
C30 C31 C51 C52 109.7(9)
C32 C31 C51 C59 95.9(9)
C30 C31 C51 C59 -77.9(10)
C59 C51 C52 C53 0.4(11)
C31 C51 C52 C53 172.7(7)
C59 C51 C52 C63 -179.0(7)
C31 C51 C52 C63 -6.7(11)
C51 C52 C53 C54 -1.7(12)
C63 C52 C53 C54 177.7(7)
C52 C53 C54 C58 2.2(12)
C52 C53 C54 C55 -178.2(8)
C53 C54 C55 C56 130.0(9)
C58 C54 C55 C56 -50.5(11)
C53 C54 C55 C57 3.9(12)
C58 C54 C55 C57 -176.5(8)
C53 C54 C58 C59 -1.6(12)
C55 C54 C58 C59 178.9(7)
C54 C58 C59 C51 0.4(12)
C54 C58 C59 C60 -176.7(7)
C52 C51 C59 C58 0.2(11)
C31 C51 C59 C58 -172.3(7)
C52 C51 C59 C60 177.2(7)
C31 C51 C59 C60 4.7(11)
C58 C59 C60 C62 -30.3(11)
C51 C59 C60 C62 152.7(7)
C58 C59 C60 C61 93.7(9)
C51 C59 C60 C61 -83.3(10)
C53 C52 C63 C65 53.6(9)
C51 C52 C63 C65 -127.0(8)
C53 C52 C63 C64 -70.3(9)
C51 C52 C63 C64 109.1(8)
Ge2 P4 C66 C67 175.3(6)
Ge2 P4 C66 Ge4 5.1(4)
P4 C66 C67 C68 169.0(6)
Ge4 C66 C67 C68 -21.9(10)
P4 C66 C67 C72 47.0(9)
Ge4 C66 C67 C72 -143.8(6)
P4 C66 C67 C75 -71.1(7)
Ge4 C66 C67 C75 98.1(7)
C66 C67 C68 C69 178.1(7)
C72 C67 C68 C69 -58.0(9)
C75 C67 C68 C69 57.9(8)
C67 C68 C69 C70 60.7(9)
C67 C68 C69 C76 -59.7(8)
C68 C69 C70 C71 -60.7(9)
C76 C69 C70 C71 60.4(9)
C69 C70 C71 C73 -60.3(9)
C69 C70 C71 C72 60.4(9)
C73 C71 C72 C67 60.3(8)
C70 C71 C72 C67 -60.4(9)
C66 C67 C72 C71 -176.6(6)
C68 C67 C72 C71 58.6(9)
C75 C67 C72 C71 -57.8(8)
C72 C71 C73 C74 -60.2(8)
C70 C71 C73 C74 59.7(9)
C71 C73 C74 C76 -59.8(9)
C71 C73 C74 C75 59.8(9)
C76 C74 C75 C67 60.2(8)
C73 C74 C75 C67 -59.7(8)
C66 C67 C75 C74 178.5(6)
C68 C67 C75 C74 -58.4(7)
C72 C67 C75 C74 57.9(8)
C73 C74 C76 C69 60.0(9)
C75 C74 C76 C69 -59.5(8)
C70 C69 C76 C74 -61.0(9)
C68 C69 C76 C74 59.7(8)
C83 P6 C77 C82 49.5(8)
C89 P6 C77 C82 156.0(7)
Ge4 P6 C77 C82 -76.7(8)
C83 P6 C77 C78 -137.1(7)
C89 P6 C77 C78 -30.6(8)
Ge4 P6 C77 C78 96.7(7)
C82 C77 C78 C79 -1.8(13)
P6 C77 C78 C79 -175.2(7)
C77 C78 C79 C80 1.5(14)
C78 C79 C80 C81 -0.6(15)
C79 C80 C81 C82 -0.1(16)
C80 C81 C82 C77 -0.1(15)
C78 C77 C82 C81 1.1(14)
P6 C77 C82 C81 174.6(7)
C77 P6 C83 C84 -154.6(7)
C89 P6 C83 C84 93.9(7)
Ge4 P6 C83 C84 -28.6(7)
C77 P6 C83 C88 31.6(7)
C89 P6 C83 C88 -79.9(7)
Ge4 P6 C83 C88 157.6(6)
C88 C83 C84 C85 -0.3(12)
P6 C83 C84 C85 -174.3(7)
C83 C84 C85 C86 1.0(14)
C84 C85 C86 C87 -0.4(14)
C85 C86 C87 C88 -0.8(13)
C86 C87 C88 C83 1.5(13)
C84 C83 C88 C87 -0.9(12)
P6 C83 C88 C87 173.0(7)
C77 P6 C89 C94 -45.2(7)
C83 P6 C89 C94 63.6(7)
Ge4 P6 C89 C94 -173.0(5)
C77 P6 C89 C90 141.3(6)
C83 P6 C89 C90 -109.9(6)
Ge4 P6 C89 C90 13.5(6)
C94 C89 C90 C91 -3.7(10)
P6 C89 C90 C91 169.9(5)
C94 C89 C90 Ge2 170.3(5)
P6 C89 C90 Ge2 -16.2(8)
C89 C90 C91 C92 2.3(11)
Ge2 C90 C91 C92 -171.0(6)
C90 C91 C92 C93 0.5(11)
C91 C92 C93 C94 -2.1(11)
C92 C93 C94 C89 0.7(11)
C90 C89 C94 C93 2.2(11)
P6 C89 C94 C93 -171.1(6)
C100 C95 C96 C97 3.4(11)
Ge2 C95 C96 C97 -170.3(6)
C100 C95 C96 C116 -170.9(7)
Ge2 C95 C96 C116 15.4(10)
C95 C96 C97 C98 0.9(12)
C116 C96 C97 C98 175.5(7)
C96 C97 C98 C99 -4.1(12)
C97 C98 C99 C100 2.9(12)
C98 C99 C100 C95 1.4(12)
C98 C99 C100 C101 -172.6(7)
C96 C95 C100 C99 -4.6(12)
Ge2 C95 C100 C99 169.2(6)
C96 C95 C100 C101 169.0(7)
Ge2 C95 C100 C101 -17.2(10)
C99 C100 C101 C102 -71.1(9)
C95 C100 C101 C102 115.1(9)
C99 C100 C101 C109 99.7(9)
C95 C100 C101 C109 -74.1(10)
C109 C101 C102 C103 -2.4(11)
C100 C101 C102 C103 168.4(7)
C109 C101 C102 C113 178.7(7)
C100 C101 C102 C113 -10.5(11)
C101 C102 C103 C104 1.4(12)
C113 C102 C103 C104 -179.6(7)
C102 C103 C104 C108 1.4(12)
C102 C103 C104 C105 180.0(8)
C103 C104 C105 C107 140.3(10)
C108 C104 C105 C107 -41.2(12)
C103 C104 C105 C106 13.9(12)
C108 C104 C105 C106 -167.5(9)
C103 C104 C108 C109 -3.4(12)
C105 C104 C108 C109 178.0(8)
C104 C108 C109 C101 2.4(12)
C104 C108 C109 C110 -175.0(8)
C102 C101 C109 C108 0.6(11)
C100 C101 C109 C108 -170.4(7)
C102 C101 C109 C110 177.9(7)
C100 C101 C109 C110 7.0(11)
C108 C109 C110 C111 -26.9(11)
C101 C109 C110 C111 155.8(8)
C108 C109 C110 C112 96.8(9)
C101 C109 C110 C112 -80.5(9)
C103 C102 C113 C115 57.2(9)
C101 C102 C113 C115 -123.9(8)
C103 C102 C113 C114 -65.0(9)
C101 C102 C113 C114 113.9(8)
C97 C96 C116 C117 82.2(9)
C95 C96 C116 C117 -103.4(9)
C97 C96 C116 C124 -95.7(9)
C95 C96 C116 C124 78.8(10)
C124 C116 C117 C121 -1.7(11)
C96 C116 C117 C121 -179.6(7)
C124 C116 C117 C118 177.4(7)
C96 C116 C117 C118 -0.4(11)
C116 C117 C118 C120 -104.1(8)
C121 C117 C118 C120 75.0(9)
C116 C117 C118 C119 130.7(7)
C121 C117 C118 C119 -50.1(9)
C116 C117 C121 C122 0.7(11)
C118 C117 C121 C122 -178.5(7)
C117 C121 C122 C123 0.6(11)
C117 C121 C122 C128 -177.3(7)
C121 C122 C123 C124 -0.8(11)
C128 C122 C123 C124 177.1(7)
C122 C123 C124 C116 -0.3(11)
C122 C123 C124 C125 178.0(7)
C117 C116 C124 C123 1.5(11)
C96 C116 C124 C123 179.4(7)
C117 C116 C124 C125 -176.7(7)
C96 C116 C124 C125 1.2(11)
C123 C124 C125 C127 55.5(10)
C116 C124 C125 C127 -126.2(9)
C123 C124 C125 C126 -68.8(10)
C116 C124 C125 C126 109.4(9)
C121 C122 C128 C130 119.4(8)
C123 C122 C128 C130 -58.4(10)
C121 C122 C128 C129 -115.5(8)
C123 C122 C128 C129 66.7(9)
